data_4030180
loop_
_publ_author_name
'El Brahimi, M.'
'Durand, J.'
'Cot, L.'

_publ_section_title
;
 Structure cristalline du sulfate basique de zirconium Zr(OH)2SO4
;
_journal_name_full 'European Journal of Solid State and Inorganic Chemistry'
_journal_page_first 185
_journal_page_last 189
_journal_volume 25
_journal_year 1988
_chemical_formula_sum 'H2 O6 S Zr'
_chemical_formula_weight 221.30
_space_group_IT_number 62
_symmetry_cell_setting orthorhombic
_symmetry_Int_Tables_number 62
_symmetry_space_group_name_Hall '-P 2ac 2n'
_symmetry_space_group_name_H-M 'P n m a'
_cell_angle_alpha 90
_cell_angle_beta 90
_cell_angle_gamma 90
_cell_formula_units_Z 4
_cell_length_a 11.09(2)
_cell_length_b 5.543(1)
_cell_length_c 6.656(2)
_cell_volume 409.2(8)
_diffrn_ambient_temperature 293
_diffrn_radiation_probe x-ray
_diffrn_radiation_type MoK\a
_diffrn_radiation_wavelength 0.71069
_exptl_absorpt_coefficient_mu 3.125
_exptl_crystal_density_diffrn 3.592
_refine_ls_number_parameters 3.560
_refine_ls_number_reflns 601
_refine_ls_R_factor_gt 0.024
_cod_data_source_file EJSSIC-1988-25-185-189.cif
_cod_data_source_block Zr(OH)2SO4
_cod_database_code 4030180

loop_
_symmetry_equiv_pos_site_id
_symmetry_equiv_pos_as_xyz
1 x,y,z
2 1/2-x,-y,1/2+z
3 1/2+x,1/2-y,1/2-z
4 -x,1/2+y,-z
5 -x,-y,-z
6 1/2+x,y,1/2-z
7 1/2-x,1/2+y,1/2+z
8 x,1/2-y,z

loop_
_atom_site_label
_atom_site_type_symbol
_atom_site_thermal_displace_type
_atom_site_fract_x
_atom_site_fract_y
_atom_site_fract_z
_atom_site_occupancy
_atom_site_U_iso_or_equiv
Zr Zr Uiso 0.6022(4) 0.25000 1.3684(7) 1.000 0.0067(1)
S S Uiso 0.36330(10) 0.25000 0.9430(2) 1.000 0.0020(3)
O1 O Uiso 0.4773(3) 0.25000 0.0493(6) 1.000 0.0058(8)
OH O Uiso 0.4154(2) 0.0021(5) 0.3968(4) 1.000 0.0080(6)
O2 O Uiso 0.2644(3) 0.25000 0.0887(5) 1.000 0.0063(9)
O3 O Uiso 0.3507(2) 0.0352(5) 0.8156(4) 1.000 0.0106(6)

loop_
_atom_type_symbol
_atom_type_description
_atom_type_scat_dispersion_real
_atom_type_scat_dispersion_imag
_atom_type_scat_source
O O 0.0106 0.0060 ' International Tables Vol C Tables 4.2.6.8 and 6.1.1.4'
S S 0.1246 0.1234 ' International Tables Vol C Tables 4.2.6.8 and 6.1.1.4'
Zr Zr -2.9673 0.5597 ' International Tables Vol C Tables 4.2.6.8 and 6.1.1.4'

loop_
_geom_angle_atom_site_label_1
_geom_angle_atom_site_label_2
_geom_angle_atom_site_label_3
_geom_angle
_geom_angle_site_symmetry_1
_geom_angle_site_symmetry_3
_geom_angle_publ_flag
O1 Zr OH 67.02(14) 1_556 1_556 yes
O1 Zr O2 132.1(3) 1_556 3_556 yes
O1 Zr OH 124.83(16) 1_556 4_657 yes
O1 Zr O3 69.01(15) 1_556 4_657 yes
O1 Zr OH 124.83(16) 1_556 5_657 yes
O1 Zr O3 69.01(15) 1_556 5_657 yes
O1 Zr OH 67.02(14) 1_556 8_556 yes
OH Zr O2 143.98(12) 1_556 3_556 yes
OH Zr OH 103.4(2) 1_556 4_657 yes
OH Zr O3 132.6(2) 1_556 4_657 yes
OH Zr OH 60.06(12) 1_556 5_657 yes
OH Zr O3 80.41(12) 1_556 5_657 yes
OH Zr OH 66.89(14) 1_556 8_556 yes
OH Zr O2 88.58(19) 4_657 3_556 yes
O2 Zr O3 80.99(17) 3_556 4_657 yes
OH Zr O2 88.58(19) 5_657 3_556 yes
O2 Zr O3 80.99(17) 3_556 5_657 yes
OH Zr O2 143.98(12) 8_556 3_556 yes
OH Zr O3 87.46(11) 4_657 4_657 yes
OH Zr OH 83.2(2) 4_657 5_657 yes
OH Zr O3 166.1(2) 4_657 5_657 yes
OH Zr OH 60.06(12) 4_657 8_556 yes
OH Zr O3 166.1(2) 5_657 4_657 yes
O3 Zr O3 99.8(2) 4_657 5_657 yes
OH Zr O3 80.41(12) 8_556 4_657 yes
OH Zr O3 87.46(11) 5_657 5_657 yes
OH Zr OH 103.4(2) 5_657 8_556 yes
OH Zr O3 132.6(2) 8_556 5_657 yes
O1 S O3 111.41(13) 1_556 . yes
O2 S O3 108.13(13) 1_556 . yes
O3 S O3 108.36(17) . 8_555 yes
O1 S O2 109.3(2) 1_556 1_556 yes
O1 S O3 111.41(13) 1_556 8_555 yes
O2 S O3 108.13(13) 1_556 8_555 yes
Zr O1 S 152.3(3) 1_554 1_554 yes
Zr OH Zr 119.94(18) 1_554 4_647 yes
Zr O2 S 147.5(3) 3_456 1_554 yes
Zr O3 S 159.77(19) 4_647 . yes

loop_
_geom_bond_atom_site_label_1
_geom_bond_atom_site_label_2
_geom_bond_distance
_geom_bond_site_symmetry_2
_geom_bond_publ_flag
Zr O1 2.536(8) 1_556 yes
Zr OH 2.493(6) 1_556 yes
Zr O2 1.821(6) 3_556 yes
Zr OH 2.106(6) 4_657 yes
Zr O3 2.067(5) 4_657 yes
Zr OH 2.106(6) 5_657 yes
Zr O3 2.067(5) 5_657 yes
Zr OH 2.493(6) 8_556 yes
S O3 1.468(4) . yes
S O1 1.449(5) 1_556 yes
S O2 1.464(4) 1_556 yes
S O3 1.468(4) 8_555 yes
